data_7114135
loop_
_publ_author_name
'Jin, Xianglin'
'Xie, Xiangjin'
'Tang, Kaluo'

_publ_section_title
;
 Syntheses and X-ray crystal structures of dumbbell-shaped bis-fullerene
 tungsten and molybdenum complexes
;
_journal_issue 7
_journal_name_full 'Chemical Communications'
_journal_page_first 750
_journal_paper_doi 10.1039/b200793b
_journal_year 2002
_chemical_formula_sum 'C151 H38 Mo N2 O7 S8'
_chemical_formula_weight 2344.25
_chemical_name_systematic
; 
? 
;
_space_group_IT_number 14
_symmetry_cell_setting monoclinic
_symmetry_space_group_name_Hall '-P 2yab'
_symmetry_space_group_name_H-M 'P 1 21/a 1'
_atom_sites_solution_hydrogens 'hydrogen atoms are generated by HFIX instructions'
_atom_sites_solution_primary direct
_atom_sites_solution_secondary difmap
_audit_creation_method SHELXL-97
_cell_angle_alpha 90.00
_cell_angle_beta 112.36(3)
_cell_angle_gamma 90.00
_cell_formula_units_Z 4
_cell_length_a 18.598(4)
_cell_length_b 24.550(5)
_cell_length_c 21.429(4)
_cell_measurement_reflns_used 56408
_cell_measurement_temperature 123(2)
_cell_measurement_theta_max 27.48
_cell_measurement_theta_min 1.95
_cell_volume 9048(4)
_computing_cell_refinement
;Molecular Structure Corporation (1994)
MSC/AFC Diffractometer Control Software
MSC, 3200 Research Forest Drive, The
Woodlands, TX 77381 USA.
;
_computing_data_collection
;Molecular Structure Corporation (1994)
MSC/AFC Diffractometer Control Software
MSC, 3200 Research Forest Drive, The
Woodlands, TX 77381, USA.
;
_computing_data_reduction
;Sheldrick, G. M. (1997) SHELXS97, Program
for the Solution of Crystal Structure,
University of Gottingen, Germany.
;
_computing_molecular_graphics
;Interactive Molecular Graphics XP, Virsion
4.2 for MSDOS (1990), Siemens Analytical
X-ray Instruments Inc., Madison, Wisconsin,
USA.
;
_computing_publication_material
;Sheldrick, G. M. (1997) SHELXL97, Program
for the refinement of Crystal Structure,
University of Gottingen, Germany.
;
_computing_structure_refinement
;Sheldrick, G. M. (1997) SHELXL97, Program
for the Refinement of Crystal Structure,
University of Gottingen, Germany.
;
_computing_structure_solution
;Sheldrick, G. M. (1997) SHELXS97, Program
for the Solution of Crystal Structure,
University of Gottingen, Germany.
;
_diffrn_ambient_temperature 123(2)
_diffrn_detector_area_resol_mean '100x100 microns'
_diffrn_measured_fraction_theta_full 0.974
_diffrn_measured_fraction_theta_max 0.974
_diffrn_measurement_device_type 'Rigaku RAXIS RAPID IP'
_diffrn_measurement_method Oscillation
_diffrn_radiation_monochromator Graphite
_diffrn_radiation_source 'fine-focus sealed tube'
_diffrn_radiation_type MoK\a
_diffrn_radiation_wavelength 0.71073
_diffrn_reflns_av_R_equivalents 0.0623
_diffrn_reflns_av_sigmaI/netI 0.1274
_diffrn_reflns_limit_h_max 22
_diffrn_reflns_limit_h_min -22
_diffrn_reflns_limit_k_max 29
_diffrn_reflns_limit_k_min -29
_diffrn_reflns_limit_l_max 23
_diffrn_reflns_limit_l_min -25
_diffrn_reflns_number 56408
_diffrn_reflns_theta_full 25.00
_diffrn_reflns_theta_max 25.00
_diffrn_reflns_theta_min 1.95
_exptl_absorpt_coefficient_mu 0.410
_exptl_absorpt_correction_T_max 0.9404
_exptl_absorpt_correction_T_min 0.7091
_exptl_absorpt_correction_type empirical
_exptl_crystal_colour 'Dark green'
_exptl_crystal_density_diffrn 1.721
_exptl_crystal_density_method 'not measured'
_exptl_crystal_description Block
_exptl_crystal_F_000 4736
_exptl_crystal_size_max 0.60
_exptl_crystal_size_mid 0.40
_exptl_crystal_size_min 0.15
_refine_diff_density_max 3.362
_refine_diff_density_min -2.350
_refine_diff_density_rms 0.171
_refine_ls_extinction_method none
_refine_ls_goodness_of_fit_ref 0.992
_refine_ls_hydrogen_treatment
;hydrogen coordinates ride on the coordinates
of the previous atom, the isotropic U values
are 1.2 OR 1.5 time over the U values of the
previous atom.
;
_refine_ls_matrix_type full
_refine_ls_number_parameters 1448
_refine_ls_number_reflns 15526
_refine_ls_number_restraints 2
_refine_ls_restrained_S_all 0.992
_refine_ls_R_factor_all 0.1547
_refine_ls_R_factor_gt 0.0983
_refine_ls_shift/su_max 0.001
_refine_ls_shift/su_mean 0.000
_refine_ls_structure_factor_coef Fsqd
_refine_ls_weighting_details 'calc w==1/[\s^2^(Fo^2^)+(0.2000P)^2^+0.0000P] where P==(Fo^2^+2Fc^2^)/3'
_refine_ls_weighting_scheme calc
_refine_ls_wR_factor_gt 0.2705
_refine_ls_wR_factor_ref 0.3048
_reflns_number_gt 8523
_reflns_number_total 15526
_reflns_threshold_expression >2sigma(I)
_cod_data_source_file b200793b.txt
_cod_data_source_block x9
_cod_depositor_comments
;
The following automatic conversions were performed:

'_symmetry_cell_setting' value 'Monoclinic' changed to 'monoclinic'
according to
/usr/data/users/saulius/automatic-downloads/retrospective/RSC/lib/dictionaries/cif_core.dic
dictionary named 'cif_core.dic' version 2.4.2 from
2011-04-26.

'_exptl_absorpt_correction_type' value 'Empirical'
changed to 'empirical' according to
/usr/data/users/saulius/automatic-downloads/retrospective/RSC/lib/dictionaries/cif_core.dic
dictionary named 'cif_core.dic' version 2.4.2 from 2011-04-26.

Automatic conversion script
Id: cif_fix_values 2281 2013-09-26 08:29:07Z andrius 
;
_cod_original_cell_volume 9048(3)
_cod_original_sg_symbol_H-M 'P 21/a'
_cod_database_code 7114135

loop_
_symmetry_equiv_pos_as_xyz
'x, y, z'
'-x+1/2, y+1/2, -z'
'-x, -y, -z'
'x-1/2, -y-1/2, z'

loop_
_atom_site_label
_atom_site_type_symbol
_atom_site_fract_x
_atom_site_fract_y
_atom_site_fract_z
_atom_site_U_iso_or_equiv
_atom_site_adp_type
_atom_site_occupancy
_atom_site_symmetry_multiplicity
_atom_site_calc_flag
_atom_site_refinement_flags
Mo1 Mo 0.52329(4) 0.17629(3) 0.38419(3) 0.0176(2) Uani 1 1 d .
S1 S 0.16658(19) 0.11995(13) 0.51077(15) 0.0589(8) Uani 1 1 d .
S2 S 0.25783(18) 0.02641(13) 0.47886(17) 0.0586(8) Uani 1 1 d .
S3 S 0.3355(2) 0.38628(17) 0.5257(2) 0.0808(11) Uani 1 1 d .
S4 S 0.4775(4) 0.4582(4) 0.5558(4) 0.175(3) Uani 1 1 d .
S5 S 0.3515(3) 0.4066(2) 0.1941(3) 0.124(2) Uani 1 1 d .
S6 S 0.3337(5) 0.5205(5) 0.1362(3) 0.281(7) Uani 1 1 d .
S7 S 0.1726(5) 0.0598(3) 0.1622(4) 0.173(3) Uani 1 1 d .
S8 S 0.0012(7) 0.0472(5) 0.1024(9) 0.314(8) Uani 1 1 d .
O11 O 0.1217(4) 0.1543(3) 0.3384(4) 0.0434(17) Uani 1 1 d .
O12 O 0.1402(4) 0.0719(3) 0.3029(5) 0.071(3) Uani 1 1 d .
O21 O 0.2564(4) 0.3953(3) 0.3527(4) 0.0491(19) Uani 1 1 d .
O22 O 0.3659(4) 0.4440(2) 0.3783(3) 0.0353(15) Uani 1 1 d .
O31 O 0.6014(3) 0.0609(2) 0.3981(3) 0.0268(13) Uani 1 1 d .
O32 O 0.6909(3) 0.2225(3) 0.4170(3) 0.0301(14) Uani 1 1 d .
N11 N 0.3984(4) 0.1543(3) 0.3556(3) 0.0222(15) Uani 1 1 d .
N12 N 0.4609(4) 0.2544(3) 0.3798(3) 0.0198(14) Uani 1 1 d .
C11 C 0.3717(5) 0.1032(3) 0.3463(4) 0.0263(19) Uani 1 1 d .
H11 H 0.4058 0.0750 0.3478 0.032 Uiso 1 1 calc R
C12 C 0.2941(5) 0.0906(4) 0.3343(4) 0.030(2) Uani 1 1 d .
H12 H 0.2760 0.0550 0.3258 0.036 Uiso 1 1 calc R
C13 C 0.2451(5) 0.1328(4) 0.3353(4) 0.0265(19) Uani 1 1 d .
C14 C 0.2724(5) 0.1854(3) 0.3446(4) 0.0233(18) Uani 1 1 d .
H14 H 0.2396 0.2140 0.3445 0.028 Uiso 1 1 calc R
C15 C 0.3486(5) 0.1953(3) 0.3542(4) 0.0208(17) Uani 1 1 d .
C16 C 0.1615(5) 0.1217(4) 0.3254(5) 0.034(2) Uani 1 1 d .
C17 C 0.0589(9) 0.0585(7) 0.2922(12) 0.123(8) Uani 1 1 d .
H17A H 0.0459 0.0760 0.3272 0.148 Uiso 1 1 calc R
H17B H 0.0248 0.0734 0.2491 0.148 Uiso 1 1 calc R
C18 C 0.0460(15) 0.0069(10) 0.2929(14) 0.160(9) Uiso 1 1 d D
C19 C 0.0647(15) -0.0256(11) 0.2541(14) 0.157(9) Uiso 1 1 d D
C20 C 0.038(2) -0.0888(11) 0.253(2) 0.277(19) Uiso 1 1 d D
C21 C 0.3820(4) 0.2512(3) 0.3641(4) 0.0201(17) Uani 1 1 d .
C22 C 0.3387(4) 0.2976(3) 0.3595(4) 0.0215(17) Uani 1 1 d .
H22 H 0.2854 0.2949 0.3487 0.026 Uiso 1 1 calc R
C23 C 0.3743(5) 0.3482(3) 0.3708(4) 0.0264(19) Uani 1 1 d .
C24 C 0.4530(5) 0.3509(4) 0.3846(4) 0.0276(19) Uani 1 1 d .
H24 H 0.4781 0.3844 0.3913 0.033 Uiso 1 1 calc R
C25 C 0.4942(5) 0.3034(3) 0.3884(4) 0.0253(18) Uani 1 1 d .
H25 H 0.5471 0.3057 0.3972 0.030 Uiso 1 1 calc R
C26 C 0.3242(5) 0.3976(4) 0.3653(5) 0.031(2) Uani 1 1 d .
C27 C 0.3216(5) 0.4938(4) 0.3734(5) 0.035(2) Uani 1 1 d .
H27A H 0.3548 0.5212 0.4031 0.042 Uiso 1 1 calc R
H27B H 0.2789 0.4866 0.3877 0.042 Uiso 1 1 calc R
C28 C 0.2902(6) 0.5146(4) 0.3018(5) 0.035(2) Uani 1 1 d .
H28A H 0.2593 0.4862 0.2722 0.042 Uiso 1 1 calc R
H28B H 0.3334 0.5226 0.2885 0.042 Uiso 1 1 calc R
C29 C 0.2405(6) 0.5654(4) 0.2924(5) 0.039(2) Uani 1 1 d .
H29A H 0.1981 0.5576 0.3070 0.046 Uiso 1 1 calc R
H29B H 0.2718 0.5941 0.3211 0.046 Uiso 1 1 calc R
C30 C 0.2072(6) 0.5856(4) 0.2209(5) 0.043(2) Uani 1 1 d .
H30A H 0.2487 0.5963 0.2073 0.064 Uiso 1 1 calc R
H30B H 0.1740 0.6163 0.2178 0.064 Uiso 1 1 calc R
H30C H 0.1775 0.5571 0.1918 0.064 Uiso 1 1 calc R
C31 C 0.5720(4) 0.1027(3) 0.3936(4) 0.0190(17) Uani 1 1 d .
C32 C 0.6292(5) 0.2059(3) 0.4026(4) 0.0234(18) Uani 1 1 d .
C41 C 0.1708 -0.0235 0.0495 0.37(3) Uiso 1 1 d .
C42 C 0.1007 -0.0523 0.0297 0.174(10) Uiso 1 1 d .
C43 C 0.0821 -0.0798 0.0890 0.033(2) Uiso 1 1 d .
C44 C 0.0226 -0.1120 0.0951 0.39(3) Uiso 1 1 d .
C45A C -0.0645 -0.1131 0.0586 0.076(8) Uiso 0.50 1 d P
C45B C 0.0279 -0.1292 0.1566 0.025(4) Uiso 0.50 1 d P
C101 C 0.2884(5) 0.2234(4) 0.0956(4) 0.029(2) Uani 1 1 d .
C102 C 0.2959(4) 0.1737(4) 0.1307(4) 0.0267(19) Uani 1 1 d .
C103 C 0.2913(5) 0.1229(4) 0.0955(4) 0.031(2) Uani 1 1 d .
C104 C 0.2793(5) 0.1237(4) 0.0270(4) 0.032(2) Uani 1 1 d .
C105 C 0.5178(5) 0.1459(3) 0.2800(4) 0.0214(17) Uani 1 1 d .
C106 C 0.4855(5) 0.2025(3) 0.2731(4) 0.0228(18) Uani 1 1 d .
C107 C 0.4037(5) 0.2102(3) 0.2286(4) 0.0220(18) Uani 1 1 d .
C108 C 0.3548(5) 0.1681(3) 0.1981(4) 0.0231(18) Uani 1 1 d .
C109 C 0.3855(5) 0.1126(3) 0.2040(4) 0.0215(18) Uani 1 1 d .
C110 C 0.3461(5) 0.0849(4) 0.1405(4) 0.0265(19) Uani 1 1 d .
C111 C 0.3872(5) 0.0482(3) 0.1157(4) 0.0272(19) Uani 1 1 d .
C112 C 0.3731(5) 0.0485(4) 0.0446(4) 0.031(2) Uani 1 1 d .
C113 C 0.3195(5) 0.0853(4) 0.0013(4) 0.033(2) Uani 1 1 d .
C114 C 0.4640(5) 0.1029(3) 0.2409(4) 0.0205(17) Uani 1 1 d .
C115 C 0.3083(5) 0.1689(4) -0.0554(4) 0.031(2) Uani 1 1 d .
C116 C 0.2704(5) 0.1741(4) -0.0082(4) 0.030(2) Uani 1 1 d .
C117 C 0.3383(5) 0.1130(4) -0.0502(4) 0.031(2) Uani 1 1 d .
C118 C 0.3187(5) 0.2680(4) 0.0124(4) 0.033(2) Uani 1 1 d .
C119 C 0.3583(5) 0.2968(4) 0.0765(4) 0.029(2) Uani 1 1 d .
C120 C 0.3398(5) 0.2677(4) 0.1285(4) 0.028(2) Uani 1 1 d .
C121 C 0.3964(5) 0.2618(3) 0.1937(4) 0.0251(19) Uani 1 1 d .
C122 C 0.5286(4) 0.2462(3) 0.2545(4) 0.0188(17) Uani 1 1 d .
C123 C 0.4745(5) 0.2833(3) 0.2090(4) 0.0219(18) Uani 1 1 d .
C124 C 0.4924(5) 0.3105(3) 0.1605(4) 0.0265(19) Uani 1 1 d .
C125 C 0.4325(5) 0.3167(3) 0.0919(4) 0.030(2) Uani 1 1 d .
C126 C 0.4705(6) 0.3121(4) 0.0447(4) 0.032(2) Uani 1 1 d .
C127 C 0.3552(5) 0.2621(4) -0.0324(4) 0.030(2) Uani 1 1 d .
C128 C 0.5528(5) 0.3016(4) 0.0826(4) 0.033(2) Uani 1 1 d .
C129 C 0.5931(5) 0.2652(4) 0.0581(4) 0.034(2) Uani 1 1 d .
C130 C 0.6475(5) 0.2275(4) 0.1032(5) 0.031(2) Uani 1 1 d .
C131 C 0.5528(5) 0.2372(4) -0.0055(5) 0.036(2) Uani 1 1 d .
C132 C 0.6420(5) 0.1758(4) 0.0674(4) 0.029(2) Uani 1 1 d .
C133 C 0.5842(5) 0.1819(4) 0.0001(4) 0.031(2) Uani 1 1 d .
C134 C 0.6491(5) 0.1267(4) 0.1009(4) 0.030(2) Uani 1 1 d .
C135 C 0.6624(4) 0.1257(4) 0.1732(4) 0.0238(19) Uani 1 1 d .
C136 C 0.6676(4) 0.1747(4) 0.2068(4) 0.0252(19) Uani 1 1 d .
C137 C 0.6595(4) 0.2259(4) 0.1709(4) 0.028(2) Uani 1 1 d .
C138 C 0.6174(5) 0.2647(3) 0.1970(4) 0.0268(19) Uani 1 1 d .
C139 C 0.5987(5) 0.2366(3) 0.2483(4) 0.0244(18) Uani 1 1 d .
C140 C 0.6299(4) 0.1819(3) 0.2541(4) 0.0210(17) Uani 1 1 d .
C141 C 0.5885(4) 0.1380(3) 0.2663(4) 0.0188(17) Uani 1 1 d .
C142 C 0.5835(4) 0.0874(3) 0.2303(4) 0.0213(17) Uani 1 1 d .
C143 C 0.6200(5) 0.0811(4) 0.1847(4) 0.0257(19) Uani 1 1 d .
C144 C 0.5055(5) 0.0662(3) 0.2144(4) 0.0238(18) Uani 1 1 d .
C145 C 0.4682(5) 0.0386(3) 0.1541(4) 0.0273(19) Uani 1 1 d .
C146 C 0.5060(5) 0.0328(3) 0.1056(4) 0.030(2) Uani 1 1 d .
C147 C 0.5797(5) 0.0531(4) 0.1212(4) 0.029(2) Uani 1 1 d .
C148 C 0.4468(5) 0.0393(4) 0.0385(4) 0.029(2) Uani 1 1 d .
C149 C 0.5979(5) 0.0816(4) 0.0694(4) 0.0263(19) Uani 1 1 d .
C150 C 0.5425(5) 0.0887(4) 0.0048(4) 0.032(2) Uani 1 1 d .
C151 C 0.4644(5) 0.0663(4) -0.0109(4) 0.028(2) Uani 1 1 d .
C152 C 0.5356(5) 0.1399(4) -0.0301(4) 0.030(2) Uani 1 1 d .
C153 C 0.4089(5) 0.1041(4) -0.0562(4) 0.0267(19) Uani 1 1 d .
C154 C 0.4535(5) 0.1498(4) -0.0686(4) 0.029(2) Uani 1 1 d .
C155 C 0.4236(5) 0.2010(4) -0.0744(4) 0.031(2) Uani 1 1 d .
C156 C 0.4757(5) 0.2468(4) -0.0414(4) 0.033(2) Uani 1 1 d .
C157 C 0.4330(5) 0.2845(4) -0.0166(4) 0.033(2) Uani 1 1 d .
C158 C 0.3487(5) 0.2118(4) -0.0682(4) 0.032(2) Uani 1 1 d .
C159 C 0.2754(5) 0.2238(4) 0.0256(4) 0.032(2) Uani 1 1 d .
C160 C 0.5646(5) 0.3012(3) 0.1542(4) 0.0268(19) Uani 1 1 d .
C201 C 0.5119(4) 0.1613(3) 0.4847(4) 0.0209(18) Uani 1 1 d .
C202 C 0.5868(5) 0.1882(3) 0.4994(4) 0.0231(18) Uani 1 1 d .
C203 C 0.6573(4) 0.1576(3) 0.5406(4) 0.0183(17) Uani 1 1 d .
C204 C 0.5796(5) 0.0763(3) 0.5431(4) 0.0233(18) Uani 1 1 d .
C205 C 0.5117(5) 0.1060(3) 0.5101(4) 0.0213(17) Uani 1 1 d .
C206 C 0.5868(5) 0.0408(3) 0.5979(4) 0.0259(19) Uani 1 1 d .
C207 C 0.6645(5) 0.0454(4) 0.6483(4) 0.031(2) Uani 1 1 d .
C208 C 0.7072(5) 0.0839(4) 0.6238(4) 0.0259(19) Uani 1 1 d .
C209 C 0.7607(5) 0.1190(4) 0.6685(4) 0.0269(19) Uani 1 1 d .
C210 C 0.7752(5) 0.1172(4) 0.7404(4) 0.032(2) Uani 1 1 d .
C211 C 0.7349(5) 0.0801(4) 0.7638(4) 0.033(2) Uani 1 1 d .
C212 C 0.7448(5) 0.2589(4) 0.7050(4) 0.029(2) Uani 1 1 d .
C213 C 0.6786(5) 0.0433(4) 0.7158(4) 0.032(2) Uani 1 1 d .
C214 C 0.6124(6) 0.0368(4) 0.7380(5) 0.037(2) Uani 1 1 d .
C215 C 0.5388(5) 0.0323(4) 0.6906(4) 0.031(2) Uani 1 1 d .
C216 C 0.5244(5) 0.0352(3) 0.6193(4) 0.029(2) Uani 1 1 d .
C217 C 0.4542(5) 0.0646(3) 0.5854(4) 0.028(2) Uani 1 1 d .
C218 C 0.4483(5) 0.0995(3) 0.5325(4) 0.0257(19) Uani 1 1 d .
C219 C 0.4534(4) 0.1914(3) 0.5032(4) 0.0209(18) Uani 1 1 d .
C220 C 0.4105(4) 0.1525(4) 0.5273(4) 0.0232(18) Uani 1 1 d .
C221 C 0.3805(5) 0.1677(4) 0.5749(4) 0.031(2) Uani 1 1 d .
C222 C 0.3916(5) 0.2224(4) 0.6002(5) 0.032(2) Uani 1 1 d .
C223 C 0.4339(5) 0.2601(4) 0.5776(4) 0.029(2) Uani 1 1 d .
C224 C 0.4632(5) 0.2437(4) 0.5270(4) 0.027(2) Uani 1 1 d .
C225 C 0.7148(5) 0.2756(4) 0.7557(4) 0.033(2) Uani 1 1 d .
C226 C 0.5379(5) 0.2712(3) 0.5418(4) 0.0251(18) Uani 1 1 d .
C227 C 0.5547(5) 0.3035(3) 0.6026(4) 0.0273(19) Uani 1 1 d .
C228 C 0.4894(5) 0.2969(4) 0.6237(5) 0.031(2) Uani 1 1 d .
C229 C 0.5022(6) 0.2957(4) 0.6923(5) 0.036(2) Uani 1 1 d .
C230 C 0.4614(5) 0.2567(4) 0.7172(5) 0.034(2) Uani 1 1 d .
C231 C 0.5813(6) 0.2994(4) 0.7421(5) 0.035(2) Uani 1 1 d .
C232 C 0.6285(6) 0.0689(4) 0.7977(4) 0.035(2) Uani 1 1 d .
C233 C 0.7054(5) 0.0952(4) 0.8140(4) 0.035(2) Uani 1 1 d .
C234 C 0.7810(5) 0.2087(4) 0.7111(4) 0.031(2) Uani 1 1 d .
C235 C 0.7212(5) 0.2402(4) 0.8093(4) 0.035(2) Uani 1 1 d .
C236 C 0.7872(5) 0.1707(4) 0.7658(4) 0.035(2) Uani 1 1 d .
C237 C 0.7588(5) 0.1881(4) 0.8154(4) 0.033(2) Uani 1 1 d .
C238 C 0.7161(5) 0.1484(4) 0.8393(4) 0.035(2) Uani 1 1 d .
C239 C 0.6434(6) 0.3056(4) 0.7217(4) 0.034(2) Uani 1 1 d .
C240 C 0.7645(5) 0.1751(4) 0.6503(4) 0.030(2) Uani 1 1 d .
C241 C 0.6919(5) 0.2789(4) 0.6399(4) 0.028(2) Uani 1 1 d .
C242 C 0.7123(5) 0.1936(3) 0.5876(4) 0.0233(18) Uani 1 1 d .
C243 C 0.6759(5) 0.2471(3) 0.5822(4) 0.0230(18) Uani 1 1 d .
C244 C 0.6554(5) 0.1035(3) 0.5587(4) 0.0257(19) Uani 1 1 d .
C245 C 0.4227(5) 0.0817(4) 0.6350(4) 0.030(2) Uani 1 1 d .
C246 C 0.6535(6) 0.1783(4) 0.8489(4) 0.037(2) Uani 1 1 d .
C247 C 0.6565(5) 0.2344(4) 0.8300(4) 0.031(2) Uani 1 1 d .
C248 C 0.5877(6) 0.2634(4) 0.7978(4) 0.034(2) Uani 1 1 d .
C249 C 0.5707(6) 0.0968(4) 0.8086(4) 0.035(2) Uani 1 1 d .
C250 C 0.4763(5) 0.0613(4) 0.7013(5) 0.034(2) Uani 1 1 d .
C251 C 0.4916(5) 0.0924(4) 0.7580(5) 0.035(2) Uani 1 1 d .
C252 C 0.4555(6) 0.1456(4) 0.7534(5) 0.037(2) Uani 1 1 d .
C253 C 0.5098(6) 0.1830(4) 0.7998(4) 0.034(2) Uani 1 1 d .
C254 C 0.5818(5) 0.1525(4) 0.8339(4) 0.034(2) Uani 1 1 d .
C255 C 0.6303(5) 0.3078(3) 0.6508(4) 0.029(2) Uani 1 1 d .
C256 C 0.5141(6) 0.2375(4) 0.7827(5) 0.035(2) Uani 1 1 d .
C257 C 0.3878(5) 0.1312(4) 0.6304(4) 0.034(2) Uani 1 1 d .
C258 C 0.4061(5) 0.2205(4) 0.6723(5) 0.033(2) Uani 1 1 d .
C259 C 0.4034(5) 0.1644(4) 0.6904(5) 0.035(2) Uani 1 1 d .
C260 C 0.5981(5) 0.2436(3) 0.5323(4) 0.0196(17) Uani 1 1 d .
C301 C 0.2110(6) 0.0730(4) 0.4938(5) 0.039(2) Uani 1 1 d .
C302 C 0.4074(8) 0.4229(7) 0.5418(9) 0.092(5) Uani 1 1 d .
O4 O 0.2564(3) -0.0788(2) 0.0086(3) 0.0317(14) Uiso 1 1 d .
C303 C 0.3474 0.4629 0.1672 0.095(5) Uiso 1 1 d .
C304 C 0.0901 0.0530 0.1340 0.207(13) Uiso 1 1 d .

loop_
_atom_site_aniso_label
_atom_site_aniso_U_11
_atom_site_aniso_U_22
_atom_site_aniso_U_33
_atom_site_aniso_U_23
_atom_site_aniso_U_13
_atom_site_aniso_U_12
Mo1 0.0179(4) 0.0214(4) 0.0137(3) 0.0002(3) 0.0063(3) 0.0017(3)
S1 0.073(2) 0.0486(18) 0.0469(18) 0.0023(14) 0.0137(15) 0.0156(15)
S2 0.0585(19) 0.0530(18) 0.074(2) -0.0132(16) 0.0363(17) -0.0052(14)
S3 0.076(3) 0.087(3) 0.089(3) 0.021(2) 0.042(2) 0.013(2)
S4 0.105(4) 0.245(8) 0.142(6) 0.030(5) 0.011(4) -0.069(5)
S5 0.085(3) 0.132(4) 0.159(5) -0.068(4) 0.050(3) -0.020(3)
S6 0.239(9) 0.534(19) 0.076(4) 0.075(7) 0.067(5) 0.250(11)
S7 0.202(7) 0.154(6) 0.209(8) 0.009(5) 0.131(6) -0.046(5)
S8 0.206(10) 0.274(14) 0.49(2) -0.106(14) 0.160(13) -0.037(9)
O11 0.027(4) 0.051(4) 0.060(5) 0.005(4) 0.025(3) 0.008(3)
O12 0.034(4) 0.063(6) 0.124(8) -0.037(5) 0.037(5) -0.017(4)
O21 0.026(4) 0.030(4) 0.077(6) -0.011(4) 0.004(3) 0.005(3)
O22 0.040(4) 0.019(3) 0.040(4) 0.003(3) 0.008(3) 0.009(3)
O31 0.037(3) 0.019(3) 0.025(3) 0.003(2) 0.012(3) 0.010(3)
O32 0.023(3) 0.044(4) 0.026(3) 0.008(3) 0.012(3) -0.003(3)
N11 0.024(4) 0.024(4) 0.019(4) 0.003(3) 0.009(3) 0.004(3)
N12 0.017(3) 0.030(4) 0.013(3) 0.001(3) 0.007(3) -0.001(3)
C11 0.030(5) 0.023(5) 0.025(5) 0.002(4) 0.010(4) 0.004(4)
C12 0.025(5) 0.028(5) 0.035(5) 0.001(4) 0.010(4) -0.006(4)
C13 0.021(4) 0.032(5) 0.024(5) 0.001(4) 0.007(4) -0.004(4)
C14 0.023(4) 0.031(5) 0.017(4) 0.007(3) 0.009(3) 0.011(3)
C15 0.024(4) 0.024(4) 0.016(4) 0.004(3) 0.009(3) 0.006(3)
C16 0.019(5) 0.044(6) 0.039(6) 0.003(5) 0.010(4) -0.004(4)
C17 0.069(10) 0.094(13) 0.24(2) -0.079(14) 0.090(13) -0.056(9)
C21 0.018(4) 0.025(4) 0.015(4) 0.003(3) 0.004(3) 0.003(3)
C22 0.016(4) 0.028(5) 0.020(4) -0.006(4) 0.007(3) -0.001(3)
C23 0.031(5) 0.020(4) 0.023(5) 0.001(4) 0.005(4) 0.006(4)
C24 0.029(5) 0.027(5) 0.026(5) 0.004(4) 0.009(4) -0.002(4)
C25 0.024(4) 0.030(5) 0.022(4) -0.001(4) 0.008(4) 0.002(4)
C26 0.026(5) 0.032(5) 0.029(5) -0.003(4) 0.003(4) -0.001(4)
C27 0.033(5) 0.021(5) 0.039(6) -0.006(4) 0.001(4) 0.010(4)
C28 0.044(6) 0.028(5) 0.032(5) -0.003(4) 0.013(4) 0.009(4)
C29 0.047(6) 0.035(6) 0.031(5) 0.004(4) 0.011(5) 0.002(4)
C30 0.050(6) 0.031(6) 0.048(6) 0.010(5) 0.020(5) 0.008(5)
C31 0.014(4) 0.033(5) 0.009(4) -0.006(3) 0.004(3) -0.007(3)
C32 0.029(5) 0.027(5) 0.018(4) 0.005(4) 0.013(4) 0.008(4)
C101 0.016(4) 0.044(6) 0.029(5) 0.003(4) 0.011(4) 0.014(4)
C102 0.011(4) 0.043(5) 0.025(4) -0.002(4) 0.005(3) -0.001(4)
C103 0.013(4) 0.051(6) 0.022(5) 0.000(4) 0.000(3) -0.008(4)
C104 0.017(4) 0.052(6) 0.019(5) -0.004(4) 0.000(4) -0.006(4)
C105 0.029(5) 0.020(4) 0.015(4) 0.004(3) 0.008(3) 0.001(3)
C106 0.032(5) 0.030(5) 0.011(4) 0.004(3) 0.013(3) 0.010(4)
C107 0.023(4) 0.033(5) 0.017(4) 0.000(4) 0.015(3) 0.004(4)
C108 0.025(4) 0.031(5) 0.019(4) 0.000(4) 0.014(3) 0.002(4)
C109 0.022(4) 0.029(5) 0.019(4) 0.003(3) 0.013(3) -0.003(3)
C110 0.022(4) 0.032(5) 0.028(5) 0.000(4) 0.012(4) -0.010(4)
C111 0.032(5) 0.023(5) 0.026(5) -0.003(4) 0.011(4) -0.006(4)
C112 0.036(5) 0.031(5) 0.023(5) -0.007(4) 0.010(4) -0.011(4)
C113 0.026(5) 0.044(6) 0.024(5) -0.008(4) 0.004(4) -0.007(4)
C114 0.026(4) 0.020(4) 0.015(4) 0.004(3) 0.008(3) -0.003(3)
C115 0.022(4) 0.047(6) 0.013(4) -0.002(4) -0.005(3) 0.005(4)
C116 0.022(4) 0.042(5) 0.021(4) 0.004(4) 0.001(3) 0.003(4)
C117 0.032(5) 0.037(5) 0.016(4) -0.013(4) 0.000(4) -0.007(4)
C118 0.030(5) 0.039(6) 0.021(5) 0.008(4) 0.002(4) 0.014(4)
C119 0.032(5) 0.026(5) 0.026(5) 0.007(4) 0.006(4) 0.013(4)
C120 0.025(5) 0.035(5) 0.027(5) 0.002(4) 0.011(4) 0.011(4)
C121 0.037(5) 0.022(5) 0.020(4) -0.003(4) 0.015(4) 0.007(4)
C122 0.026(4) 0.014(4) 0.014(4) -0.004(3) 0.004(3) -0.002(3)
C123 0.030(5) 0.020(4) 0.013(4) -0.003(3) 0.006(3) 0.002(3)
C124 0.036(5) 0.017(5) 0.026(5) -0.001(3) 0.011(4) 0.002(3)
C125 0.044(6) 0.022(5) 0.028(5) 0.006(4) 0.019(4) 0.010(4)
C126 0.045(6) 0.029(5) 0.021(5) 0.007(4) 0.010(4) 0.005(4)
C127 0.029(5) 0.035(5) 0.020(5) 0.014(4) 0.002(4) 0.011(4)
C128 0.038(5) 0.035(5) 0.026(5) 0.003(4) 0.013(4) -0.016(4)
C129 0.032(5) 0.047(6) 0.024(5) 0.006(4) 0.013(4) -0.013(4)
C130 0.026(5) 0.045(6) 0.030(5) 0.002(4) 0.018(4) -0.007(4)
C131 0.040(6) 0.047(6) 0.027(5) 0.008(4) 0.021(4) -0.010(4)
C132 0.016(4) 0.051(6) 0.025(5) -0.002(4) 0.013(3) -0.003(4)
C133 0.031(5) 0.046(6) 0.026(5) 0.005(4) 0.021(4) 0.002(4)
C134 0.020(4) 0.048(6) 0.022(5) 0.000(4) 0.010(4) 0.010(4)
C135 0.013(4) 0.044(5) 0.014(4) -0.003(4) 0.004(3) 0.003(3)
C136 0.011(4) 0.043(5) 0.017(4) 0.002(4) 0.001(3) -0.004(4)
C137 0.015(4) 0.044(6) 0.023(5) 0.003(4) 0.007(3) -0.006(4)
C138 0.029(5) 0.026(5) 0.026(5) -0.001(4) 0.011(4) -0.008(4)
C139 0.026(5) 0.028(5) 0.018(4) -0.004(4) 0.007(4) -0.011(4)
C140 0.014(4) 0.031(5) 0.018(4) 0.007(4) 0.006(3) 0.004(3)
C141 0.020(4) 0.027(5) 0.007(4) 0.001(3) 0.001(3) 0.006(3)
C142 0.023(4) 0.022(4) 0.016(4) 0.003(3) 0.003(3) 0.005(3)
C143 0.022(4) 0.037(5) 0.019(4) -0.001(4) 0.009(4) 0.012(4)
C144 0.024(4) 0.026(5) 0.020(4) 0.005(4) 0.007(4) 0.001(3)
C145 0.036(5) 0.020(5) 0.023(5) 0.000(4) 0.008(4) -0.001(4)
C146 0.045(6) 0.021(5) 0.026(5) -0.003(4) 0.015(4) 0.006(4)
C147 0.030(5) 0.034(5) 0.024(5) -0.001(4) 0.014(4) 0.013(4)
C148 0.041(5) 0.028(5) 0.019(4) -0.005(4) 0.013(4) 0.002(4)
C149 0.027(5) 0.035(5) 0.019(4) 0.001(4) 0.011(4) 0.006(4)
C150 0.037(5) 0.041(6) 0.021(5) -0.003(4) 0.013(4) 0.018(4)
C151 0.037(5) 0.028(5) 0.019(4) -0.008(4) 0.013(4) -0.001(4)
C152 0.037(5) 0.038(6) 0.020(4) -0.002(4) 0.017(4) 0.003(4)
C153 0.033(5) 0.033(5) 0.015(4) -0.009(4) 0.009(4) -0.003(4)
C154 0.033(5) 0.044(6) 0.014(4) 0.001(4) 0.012(4) 0.007(4)
C155 0.042(5) 0.042(6) 0.006(4) 0.008(4) 0.008(4) -0.003(4)
C156 0.038(5) 0.045(6) 0.016(4) 0.009(4) 0.010(4) -0.004(4)
C157 0.046(6) 0.033(5) 0.013(4) 0.010(4) 0.004(4) 0.000(4)
C158 0.029(5) 0.047(6) 0.016(4) 0.005(4) 0.004(4) 0.004(4)
C159 0.013(4) 0.050(6) 0.022(5) 0.007(4) -0.005(3) 0.007(4)
C160 0.038(5) 0.020(4) 0.020(4) 0.000(4) 0.009(4) -0.010(4)
C201 0.018(4) 0.032(5) 0.010(4) -0.001(3) 0.003(3) 0.001(3)
C202 0.030(5) 0.026(5) 0.018(4) -0.006(3) 0.015(4) -0.004(3)
C203 0.016(4) 0.030(5) 0.010(4) -0.004(3) 0.007(3) 0.000(3)
C204 0.033(5) 0.018(4) 0.020(4) -0.003(3) 0.012(4) 0.001(3)
C205 0.025(4) 0.025(5) 0.014(4) -0.005(3) 0.008(3) -0.006(3)
C206 0.038(5) 0.016(4) 0.020(4) -0.005(3) 0.008(4) -0.002(4)
C207 0.038(5) 0.028(5) 0.026(5) 0.003(4) 0.011(4) 0.008(4)
C208 0.021(4) 0.035(5) 0.022(4) 0.003(4) 0.008(4) 0.008(4)
C209 0.027(5) 0.027(5) 0.028(5) 0.004(4) 0.012(4) 0.005(4)
C210 0.030(5) 0.037(5) 0.022(5) 0.002(4) 0.003(4) 0.006(4)
C211 0.034(5) 0.037(5) 0.025(5) 0.005(4) 0.008(4) 0.013(4)
C212 0.032(5) 0.036(5) 0.019(4) -0.005(4) 0.009(4) -0.015(4)
C213 0.041(5) 0.027(5) 0.026(5) 0.007(4) 0.011(4) 0.006(4)
C214 0.056(6) 0.029(5) 0.026(5) 0.009(4) 0.016(5) -0.006(4)
C215 0.042(5) 0.028(5) 0.022(5) 0.010(4) 0.012(4) -0.006(4)
C216 0.041(5) 0.022(5) 0.023(5) -0.002(4) 0.011(4) -0.002(4)
C217 0.041(5) 0.022(5) 0.024(5) -0.007(4) 0.015(4) -0.014(4)
C218 0.028(5) 0.028(5) 0.020(4) -0.007(4) 0.008(4) -0.012(4)
C219 0.017(4) 0.031(5) 0.011(4) 0.004(3) 0.002(3) 0.000(3)
C220 0.015(4) 0.038(5) 0.015(4) -0.002(4) 0.004(3) -0.003(3)
C221 0.015(4) 0.047(6) 0.028(5) 0.000(4) 0.007(4) -0.002(4)
C222 0.031(5) 0.039(6) 0.033(5) 0.006(4) 0.019(4) 0.008(4)
C223 0.028(5) 0.030(5) 0.027(5) 0.005(4) 0.009(4) 0.013(4)
C224 0.025(4) 0.036(5) 0.022(4) 0.004(4) 0.011(4) 0.013(4)
C225 0.042(6) 0.033(5) 0.025(5) -0.012(4) 0.014(4) -0.013(4)
C226 0.034(5) 0.021(4) 0.017(4) 0.005(3) 0.008(4) 0.000(4)
C227 0.041(5) 0.018(4) 0.027(5) 0.007(4) 0.018(4) 0.006(4)
C228 0.033(5) 0.027(5) 0.034(5) -0.003(4) 0.013(4) 0.013(4)
C229 0.054(6) 0.027(5) 0.036(5) -0.001(4) 0.026(5) 0.009(4)
C230 0.034(5) 0.044(6) 0.034(5) -0.008(4) 0.025(4) 0.007(4)
C231 0.053(6) 0.026(5) 0.025(5) -0.012(4) 0.013(4) 0.000(4)
C232 0.058(6) 0.030(5) 0.015(4) 0.010(4) 0.013(4) -0.001(4)
C233 0.043(6) 0.046(6) 0.012(4) 0.004(4) 0.008(4) -0.001(4)
C234 0.021(4) 0.047(6) 0.021(5) -0.007(4) 0.005(4) -0.009(4)
C235 0.044(6) 0.042(6) 0.018(5) -0.010(4) 0.012(4) -0.010(4)
C236 0.025(5) 0.057(6) 0.013(4) 0.002(4) -0.003(3) 0.001(4)
C237 0.030(5) 0.046(6) 0.020(5) -0.003(4) 0.005(4) -0.003(4)
C238 0.034(5) 0.055(7) 0.013(4) -0.001(4) 0.004(4) -0.003(5)
C239 0.055(6) 0.027(5) 0.024(5) -0.011(4) 0.019(4) -0.010(4)
C240 0.020(4) 0.050(6) 0.022(4) -0.005(4) 0.011(4) -0.002(4)
C241 0.031(5) 0.029(5) 0.025(5) -0.004(4) 0.012(4) -0.017(4)
C242 0.023(4) 0.035(5) 0.017(4) 0.003(4) 0.013(3) 0.000(3)
C243 0.026(4) 0.024(5) 0.024(4) 0.003(4) 0.016(4) -0.004(3)
C244 0.027(5) 0.029(5) 0.023(5) -0.004(4) 0.012(4) 0.004(4)
C245 0.030(5) 0.035(5) 0.029(5) 0.001(4) 0.016(4) -0.011(4)
C246 0.054(6) 0.046(6) 0.013(4) -0.006(4) 0.015(4) -0.005(5)
C247 0.032(5) 0.046(6) 0.016(4) -0.013(4) 0.009(4) -0.007(4)
C248 0.056(6) 0.032(5) 0.022(5) -0.015(4) 0.024(4) -0.009(4)
C249 0.047(6) 0.043(6) 0.025(5) 0.008(4) 0.024(4) -0.001(5)
C250 0.037(5) 0.038(6) 0.030(5) 0.006(4) 0.017(4) -0.013(4)
C251 0.034(5) 0.049(6) 0.031(5) 0.002(4) 0.022(4) -0.007(4)
C252 0.046(6) 0.047(6) 0.032(5) 0.002(5) 0.030(5) -0.009(5)
C253 0.044(6) 0.048(6) 0.018(4) -0.001(4) 0.023(4) 0.001(5)
C254 0.039(5) 0.048(6) 0.018(5) -0.002(4) 0.014(4) 0.000(4)
C255 0.046(6) 0.016(4) 0.028(5) -0.006(4) 0.017(4) -0.009(4)
C256 0.042(6) 0.048(6) 0.027(5) -0.010(4) 0.025(4) 0.006(5)
C257 0.024(5) 0.055(6) 0.027(5) 0.003(4) 0.014(4) -0.004(4)
C258 0.025(5) 0.050(6) 0.032(5) 0.003(4) 0.019(4) 0.012(4)
C259 0.036(5) 0.047(6) 0.036(5) 0.000(4) 0.030(5) -0.005(4)
C260 0.033(5) 0.020(4) 0.007(4) 0.005(3) 0.008(3) 0.002(3)
C301 0.047(6) 0.035(6) 0.029(5) 0.002(4) 0.008(4) -0.007(4)
C302 0.048(8) 0.115(13) 0.113(13) 0.038(11) 0.030(8) 0.014(8)

loop_
_atom_type_symbol
_atom_type_description
_atom_type_scat_dispersion_real
_atom_type_scat_dispersion_imag
_atom_type_scat_source
C C 0.0033 0.0016 'International Tables Vol C Tables 4.2.6.8 and 6.1.1.4'
H H 0.0000 0.0000 'International Tables Vol C Tables 4.2.6.8 and 6.1.1.4'
N N 0.0061 0.0033 'International Tables Vol C Tables 4.2.6.8 and 6.1.1.4'
O O 0.0106 0.0060 'International Tables Vol C Tables 4.2.6.8 and 6.1.1.4'
S S 0.1246 0.1234 'International Tables Vol C Tables 4.2.6.8 and 6.1.1.4'
Mo Mo -1.6832 0.6857 'International Tables Vol C Tables 4.2.6.8 and 6.1.1.4'

loop_
_geom_angle_atom_site_label_1
_geom_angle_atom_site_label_2
_geom_angle_atom_site_label_3
_geom_angle
C32 Mo1 C31 86.2(3)
C32 Mo1 N12 98.9(3)
C31 Mo1 N12 173.5(3)
C32 Mo1 N11 171.8(3)
C31 Mo1 N11 101.1(3)
N12 Mo1 N11 74.1(2)
C32 Mo1 C201 108.2(3)
C31 Mo1 C201 87.7(3)
N12 Mo1 C201 86.8(3)
N11 Mo1 C201 76.0(3)
C32 Mo1 C106 89.6(3)
C31 Mo1 C106 107.8(3)
N12 Mo1 C106 76.5(3)
N11 Mo1 C106 84.7(3)
C201 Mo1 C106 157.4(3)
C32 Mo1 C202 71.2(3)
C31 Mo1 C202 88.8(3)
N12 Mo1 C202 89.0(3)
N11 Mo1 C202 112.3(3)
C201 Mo1 C202 37.2(3)
C106 Mo1 C202 154.0(3)
C32 Mo1 C105 89.2(3)
C31 Mo1 C105 70.1(3)
N12 Mo1 C105 113.9(2)
N11 Mo1 C105 89.9(3)
C201 Mo1 C105 151.0(3)
C106 Mo1 C105 37.8(3)
C202 Mo1 C105 152.3(3)
C16 O12 C17 114.3(9)
C26 O22 C27 115.4(7)
C11 N11 C15 118.7(7)
C11 N11 Mo1 123.9(5)
C15 N11 Mo1 117.1(5)
C25 N12 C21 118.8(7)
C25 N12 Mo1 124.4(5)
C21 N12 Mo1 116.8(5)
N11 C11 C12 122.2(8)
C13 C12 C11 118.0(8)
C14 C13 C12 119.8(8)
C14 C13 C16 119.6(8)
C12 C13 C16 120.6(8)
C13 C14 C15 119.5(8)
N11 C15 C14 121.7(8)
N11 C15 C21 115.8(7)
C14 C15 C21 122.5(7)
O11 C16 O12 125.4(8)
O11 C16 C13 122.8(9)
O12 C16 C13 111.7(8)
C18 C17 O12 113.6(18)
C17 C18 C19 120(3)
C18 C19 C20 116(2)
C22 C21 N12 120.7(7)
C22 C21 C15 123.4(7)
N12 C21 C15 115.9(7)
C21 C22 C23 120.0(7)
C24 C23 C22 118.6(8)
C24 C23 C26 123.5(8)
C22 C23 C26 117.9(7)
C25 C24 C23 119.4(8)
N12 C25 C24 122.4(8)
O21 C26 O22 124.5(8)
O21 C26 C23 123.5(8)
O22 C26 C23 112.0(7)
O22 C27 C28 110.3(7)
C27 C28 C29 113.2(8)
C30 C29 C28 113.6(8)
O31 C31 Mo1 177.9(7)
O32 C32 Mo1 176.0(7)
C41 C42 C43 115.72(2)
C44 C43 C42 137.121(19)
C45B C44 C43 119.95(2)
C45B C44 C45A 99.48(3)
C43 C44 C45A 133.701(9)
C102 C101 C159 120.7(8)
C102 C101 C120 118.6(8)
C159 C101 C120 109.0(8)
C101 C102 C103 119.6(8)
C101 C102 C108 119.8(8)
C103 C102 C108 108.2(7)
C104 C103 C102 119.4(9)
C104 C103 C110 120.0(8)
C102 C103 C110 108.7(7)
C103 C104 C116 120.5(9)
C103 C104 C113 119.6(8)
C116 C104 C113 109.9(8)
C141 C105 C114 105.0(7)
C141 C105 C106 117.3(7)
C114 C105 C106 116.6(7)
C141 C105 Mo1 121.4(5)
C114 C105 Mo1 123.3(5)
C106 C105 Mo1 70.5(4)
C107 C106 C122 105.4(7)
C107 C106 C105 117.4(7)
C122 C106 C105 117.4(7)
C107 C106 Mo1 122.8(5)
C122 C106 Mo1 119.8(5)
C105 C106 Mo1 71.7(4)
C108 C107 C121 119.9(7)
C108 C107 C106 123.3(8)
C121 C107 C106 108.5(7)
C107 C108 C102 121.1(8)
C107 C108 C109 119.7(7)
C102 C108 C109 107.2(7)
C114 C109 C110 120.1(7)
C114 C109 C108 119.9(7)
C110 C109 C108 108.3(7)
C111 C110 C103 120.5(8)
C111 C110 C109 120.0(7)
C103 C110 C109 107.6(8)
C110 C111 C145 119.4(8)
C110 C111 C112 119.0(8)
C145 C111 C112 109.6(7)
C113 C112 C148 120.2(8)
C113 C112 C111 120.0(8)
C148 C112 C111 107.2(7)
C112 C113 C104 120.8(8)
C112 C113 C117 119.2(8)
C104 C113 C117 107.1(8)
C109 C114 C144 119.2(7)
C109 C114 C105 122.6(7)
C144 C114 C105 108.8(7)
C158 C115 C116 121.4(9)
C158 C115 C117 120.3(8)
C116 C115 C117 107.7(8)
C159 C116 C104 120.7(8)
C159 C116 C115 119.0(8)
C104 C116 C115 107.7(8)
C153 C117 C113 120.6(8)
C153 C117 C115 119.2(8)
C113 C117 C115 107.5(8)
C127 C118 C159 121.2(9)
C127 C118 C119 119.8(8)
C159 C118 C119 107.3(8)
C125 C119 C118 119.6(8)
C125 C119 C120 119.4(8)
C118 C119 C120 107.2(8)
C121 C120 C101 121.1(8)
C121 C120 C119 120.1(8)
C101 C120 C119 107.3(8)
C120 C121 C107 119.4(8)
C120 C121 C123 119.5(7)
C107 C121 C123 108.1(7)
C139 C122 C123 119.1(7)
C139 C122 C106 122.1(7)
C123 C122 C106 109.5(7)
C124 C123 C122 121.0(8)
C124 C123 C121 120.7(7)
C122 C123 C121 107.6(7)
C123 C124 C160 120.1(8)
C123 C124 C125 119.5(8)
C160 C124 C125 107.8(7)
C119 C125 C126 121.1(8)
C119 C125 C124 120.7(8)
C126 C125 C124 107.7(8)
C157 C126 C125 119.5(9)
C157 C126 C128 118.5(8)
C125 C126 C128 108.3(8)
C118 C127 C158 119.9(8)
C118 C127 C157 120.4(8)
C158 C127 C157 108.8(8)
C129 C128 C126 120.4(8)
C129 C128 C160 120.2(8)
C126 C128 C160 107.0(8)
C128 C129 C130 120.1(8)
C128 C129 C131 119.9(8)
C130 C129 C131 107.7(9)
C137 C130 C129 121.0(8)
C137 C130 C132 118.5(8)
C129 C130 C132 108.3(8)
C156 C131 C129 120.2(9)
C156 C131 C133 120.5(9)
C129 C131 C133 108.3(8)
C134 C132 C133 119.8(8)
C134 C132 C130 120.5(8)
C133 C132 C130 108.1(8)
C152 C133 C132 120.3(8)
C152 C133 C131 119.4(8)
C132 C133 C131 107.5(8)
C132 C134 C149 120.6(8)
C132 C134 C135 120.3(8)
C149 C134 C135 107.1(7)
C136 C135 C143 120.7(7)
C136 C135 C134 118.8(8)
C143 C135 C134 108.3(7)
C135 C136 C140 120.8(7)
C135 C136 C137 120.3(7)
C140 C136 C137 106.6(7)
C130 C137 C136 121.5(8)
C130 C137 C138 119.0(8)
C136 C137 C138 108.7(7)
C160 C138 C139 119.7(8)
C160 C138 C137 120.7(8)
C139 C138 C137 107.3(7)
C122 C139 C138 120.1(8)
C122 C139 C140 120.7(7)
C138 C139 C140 107.6(7)
C141 C140 C136 118.9(7)
C141 C140 C139 119.8(7)
C136 C140 C139 109.7(7)
C140 C141 C142 119.3(7)
C140 C141 C105 122.2(7)
C142 C141 C105 109.8(7)
C143 C142 C141 121.2(7)
C143 C142 C144 120.3(7)
C141 C142 C144 106.8(7)
C142 C143 C135 119.1(8)
C142 C143 C147 119.6(8)
C135 C143 C147 108.8(7)
C145 C144 C114 121.4(7)
C145 C144 C142 119.6(7)
C114 C144 C142 108.8(7)
C144 C145 C111 119.8(8)
C144 C145 C146 120.2(8)
C111 C145 C146 107.0(7)
C147 C146 C148 120.9(8)
C147 C146 C145 119.6(8)
C148 C146 C145 107.6(8)
C146 C147 C143 120.7(7)
C146 C147 C149 119.3(8)
C143 C147 C149 107.5(8)
C151 C148 C112 120.0(8)
C151 C148 C146 119.8(8)
C112 C148 C146 108.6(7)
C150 C149 C134 118.4(8)
C150 C149 C147 121.3(8)
C134 C149 C147 108.3(7)
C149 C150 C152 120.8(9)
C149 C150 C151 118.4(8)
C152 C150 C151 108.9(7)
C148 C151 C153 120.1(8)
C148 C151 C150 120.3(8)
C153 C151 C150 107.6(7)
C133 C152 C150 120.1(8)
C133 C152 C154 120.5(8)
C150 C152 C154 107.9(8)
C117 C153 C151 119.8(8)
C117 C153 C154 120.8(8)
C151 C153 C154 107.6(7)
C155 C154 C152 120.7(8)
C155 C154 C153 118.7(8)
C152 C154 C153 108.1(8)
C154 C155 C158 121.6(8)
C154 C155 C156 119.2(8)
C158 C155 C156 107.0(8)
C131 C156 C157 120.5(9)
C131 C156 C155 119.7(9)
C157 C156 C155 108.1(8)
C126 C157 C156 120.5(8)
C126 C157 C127 119.5(8)
C156 C157 C127 107.9(8)
C115 C158 C127 119.4(8)
C115 C158 C155 119.2(8)
C127 C158 C155 108.2(8)
C116 C159 C101 119.1(8)
C116 C159 C118 119.0(8)
C101 C159 C118 109.1(8)
C138 C160 C124 119.9(8)
C138 C160 C128 119.0(8)
C124 C160 C128 109.1(8)
C202 C201 C205 118.4(7)
C202 C201 C219 116.8(7)
C205 C201 C219 104.8(6)
C202 C201 Mo1 73.0(4)
C205 C201 Mo1 121.1(5)
C219 C201 Mo1 120.9(5)
C201 C202 C203 117.1(7)
C201 C202 C260 117.3(7)
C203 C202 C260 104.2(6)
C201 C202 Mo1 69.8(4)
C203 C202 Mo1 123.4(5)
C260 C202 Mo1 122.4(5)
C244 C203 C242 118.7(7)
C244 C203 C202 122.9(7)
C242 C203 C202 109.9(7)
C205 C204 C206 121.3(7)
C205 C204 C244 118.8(7)
C206 C204 C244 107.8(7)
C204 C205 C218 118.1(7)
C204 C205 C201 122.9(7)
C218 C205 C201 110.2(7)
C216 C206 C204 119.8(8)
C216 C206 C207 118.6(8)
C204 C206 C207 108.8(7)
C213 C207 C206 121.5(8)
C213 C207 C208 119.7(8)
C206 C207 C208 108.0(7)
C209 C208 C244 120.0(8)
C209 C208 C207 120.0(8)
C244 C208 C207 108.1(7)
C208 C209 C240 120.2(8)
C208 C209 C210 120.4(8)
C240 C209 C210 107.8(8)
C211 C210 C236 120.0(8)
C211 C210 C209 119.5(8)
C236 C210 C209 108.6(8)
C210 C211 C233 121.1(9)
C210 C211 C213 119.3(8)
C233 C211 C213 108.2(8)
C234 C212 C241 121.2(8)
C234 C212 C225 119.4(8)
C241 C212 C225 107.9(8)
C207 C213 C211 121.0(8)
C207 C213 C214 119.5(8)
C211 C213 C214 107.4(8)
C215 C214 C232 121.2(9)
C215 C214 C213 119.2(8)
C232 C214 C213 108.0(8)
C214 C215 C216 120.8(8)
C214 C215 C250 118.7(9)
C216 C215 C250 107.8(8)
C206 C216 C217 119.5(8)
C206 C216 C215 120.2(8)
C217 C216 C215 109.1(8)
C218 C217 C216 120.0(8)
C218 C217 C245 119.1(8)
C216 C217 C245 108.7(8)
C217 C218 C205 121.3(8)
C217 C218 C220 119.8(8)
C205 C218 C220 107.9(7)
C224 C219 C220 119.7(7)
C224 C219 C201 123.9(7)
C220 C219 C201 108.8(7)
C221 C220 C219 120.7(8)
C221 C220 C218 119.9(8)
C219 C220 C218 107.3(7)
C220 C221 C222 119.3(8)
C220 C221 C257 119.8(8)
C222 C221 C257 108.3(8)
C223 C222 C221 120.2(8)
C223 C222 C258 118.6(9)
C221 C222 C258 108.2(8)
C222 C223 C228 121.4(8)
C222 C223 C224 119.5(8)
C228 C223 C224 108.2(8)
C219 C224 C223 120.5(8)
C219 C224 C226 119.5(7)
C223 C224 C226 107.9(8)
C235 C225 C239 120.1(8)
C235 C225 C212 119.8(9)
C239 C225 C212 107.8(8)
C260 C226 C227 119.2(7)
C260 C226 C224 119.6(7)
C227 C226 C224 107.9(7)
C255 C227 C226 121.1(8)
C255 C227 C228 120.2(8)
C226 C227 C228 107.3(8)
C229 C228 C223 120.0(9)
C229 C228 C227 120.0(8)
C223 C228 C227 108.7(8)
C228 C229 C230 119.8(9)
C228 C229 C231 119.4(8)
C230 C229 C231 107.3(8)
C258 C230 C229 120.8(8)
C258 C230 C256 120.1(9)
C229 C230 C256 108.3(8)
C239 C231 C248 120.4(9)
C239 C231 C229 120.4(8)
C248 C231 C229 108.1(8)
C249 C232 C214 121.1(9)
C249 C232 C233 119.4(9)
C214 C232 C233 107.7(8)
C238 C233 C211 119.7(9)
C238 C233 C232 118.6(9)
C211 C233 C232 108.7(8)
C212 C234 C236 121.8(8)
C212 C234 C240 119.1(8)
C236 C234 C240 106.1(8)
C225 C235 C247 119.4(9)
C225 C235 C237 120.6(8)
C247 C235 C237 108.5(8)
C210 C236 C237 121.4(9)
C210 C236 C234 109.4(8)
C237 C236 C234 117.9(9)
C236 C237 C235 120.4(8)
C236 C237 C238 117.8(9)
C235 C237 C238 108.2(8)
C233 C238 C246 121.5(9)
C233 C238 C237 120.0(8)
C246 C238 C237 106.5(9)
C231 C239 C255 120.4(9)
C231 C239 C225 119.9(8)
C255 C239 C225 107.7(8)
C242 C240 C209 118.8(8)
C242 C240 C234 120.1(8)
C209 C240 C234 108.2(8)
C243 C241 C255 120.4(8)
C243 C241 C212 119.9(8)
C255 C241 C212 107.6(7)
C240 C242 C203 121.5(8)
C240 C242 C243 119.9(8)
C203 C242 C243 108.2(7)
C241 C243 C260 120.4(7)
C241 C243 C242 119.8(8)
C260 C243 C242 108.1(7)
C203 C244 C208 120.8(8)
C203 C244 C204 119.4(7)
C208 C244 C204 107.3(7)
C257 C245 C217 121.2(8)
C257 C245 C250 120.0(8)
C217 C245 C250 106.9(8)
C254 C246 C247 120.2(9)
C254 C246 C238 118.9(9)
C247 C246 C238 108.7(8)
C248 C247 C235 120.9(9)
C248 C247 C246 120.0(8)
C235 C247 C246 108.0(8)
C247 C248 C256 120.3(9)
C247 C248 C231 119.4(8)
C256 C248 C231 108.1(8)
C232 C249 C254 121.7(9)
C232 C249 C251 118.0(9)
C254 C249 C251 107.8(8)
C251 C250 C215 120.2(8)
C251 C250 C245 120.0(9)
C215 C250 C245 107.5(8)
C250 C251 C252 120.3(9)
C250 C251 C249 120.7(9)
C252 C251 C249 106.9(8)
C259 C252 C253 119.8(9)
C259 C252 C251 119.5(9)
C253 C252 C251 109.9(9)
C256 C253 C252 121.5(9)
C256 C253 C254 119.1(9)
C252 C253 C254 106.6(8)
C246 C254 C249 119.8(8)
C246 C254 C253 119.7(9)
C249 C254 C253 108.7(8)
C227 C255 C241 118.8(8)
C227 C255 C239 119.6(8)
C241 C255 C239 109.0(8)
C253 C256 C248 120.7(9)
C253 C256 C230 118.6(9)
C248 C256 C230 108.2(8)
C245 C257 C221 120.2(8)
C245 C257 C259 120.4(8)
C221 C257 C259 107.6(8)
C230 C258 C259 120.5(9)
C230 C258 C222 119.3(8)
C259 C258 C222 107.7(8)
C252 C259 C258 119.5(9)
C252 C259 C257 119.8(9)
C258 C259 C257 108.3(8)
C226 C260 C243 120.1(7)
C226 C260 C202 122.1(7)
C243 C260 C202 108.8(7)
S1 C301 S2 178.2(8)
S4 C302 S3 178.6(15)
S5 C303 S6 174.0(4)
S7 C304 S8 178.3(7)

loop_
_geom_bond_atom_site_label_1
_geom_bond_atom_site_label_2
_geom_bond_distance
Mo1 C32 1.993(9)
Mo1 C31 1.995(9)
Mo1 N12 2.225(7)
Mo1 N11 2.231(7)
Mo1 C201 2.272(8)
Mo1 C106 2.302(7)
Mo1 C202 2.314(8)
Mo1 C105 2.318(8)
S1 C301 1.539(11)
S2 C301 1.544(11)
S3 C302 1.538(16)
S4 C302 1.498(16)
S5 C303 1.489(7)
S6 C303 1.541(12)
S7 C304 1.428(8)
S8 C304 1.538(12)
O11 C16 1.193(11)
O12 C16 1.318(12)
O12 C17 1.478(14)
O21 C26 1.187(10)
O22 C26 1.346(10)
O22 C27 1.456(10)
O31 C31 1.150(9)
O32 C32 1.145(10)
N11 C11 1.336(11)
N11 C15 1.362(10)
N12 C25 1.333(11)
N12 C21 1.377(10)
C11 C12 1.401(12)
C12 C13 1.386(12)
C13 C14 1.373(12)
C13 C16 1.511(12)
C14 C15 1.374(11)
C15 C21 1.487(11)
C17 C18 1.29(2)
C18 C19 1.29(3)
C19 C20 1.626(18)
C21 C22 1.376(11)
C22 C23 1.385(12)
C23 C24 1.380(12)
C23 C26 1.507(12)
C24 C25 1.379(12)
C27 C28 1.509(13)
C28 C29 1.520(12)
C29 C30 1.502(13)
C41 C42 1.3998(3)
C42 C43 1.5890(3)
C43 C44 1.4050(2)
C44 C45B 1.3512(3)
C44 C45A 1.5083(5)
C101 C102 1.412(12)
C101 C159 1.426(12)
C101 C120 1.443(13)
C102 C103 1.443(13)
C102 C108 1.450(11)
C103 C104 1.398(12)
C103 C110 1.445(12)
C104 C116 1.426(13)
C104 C113 1.436(13)
C105 C141 1.466(11)
C105 C114 1.477(11)
C105 C106 1.498(11)
C106 C107 1.469(11)
C106 C122 1.481(11)
C107 C108 1.368(11)
C107 C121 1.451(11)
C108 C109 1.464(11)
C109 C114 1.390(11)
C109 C110 1.447(11)
C110 C111 1.411(12)
C111 C145 1.434(12)
C111 C112 1.445(12)
C112 C113 1.401(13)
C112 C148 1.442(12)
C113 C117 1.451(13)
C114 C144 1.436(11)
C115 C158 1.380(13)
C115 C116 1.441(12)
C115 C117 1.470(13)
C116 C159 1.403(13)
C117 C153 1.384(12)
C118 C127 1.379(12)
C118 C159 1.440(13)
C118 C119 1.470(12)
C119 C125 1.380(12)
C119 C120 1.470(12)
C120 C121 1.400(12)
C121 C123 1.461(12)
C122 C139 1.381(11)
C122 C123 1.432(11)
C123 C124 1.379(12)
C124 C160 1.420(12)
C124 C125 1.475(12)
C125 C126 1.442(12)
C126 C157 1.405(12)
C126 C128 1.457(13)
C127 C158 1.434(13)
C127 C157 1.462(13)
C128 C129 1.391(14)
C128 C160 1.464(12)
C129 C130 1.439(13)
C129 C131 1.454(13)
C130 C137 1.381(12)
C130 C132 1.466(13)
C131 C156 1.366(13)
C131 C133 1.463(13)
C132 C134 1.383(13)
C132 C133 1.441(12)
C133 C152 1.362(13)
C134 C149 1.449(13)
C134 C135 1.474(11)
C135 C136 1.386(12)
C135 C143 1.425(12)
C136 C140 1.448(11)
C136 C137 1.451(12)
C137 C138 1.472(12)
C138 C160 1.387(12)
C138 C139 1.448(11)
C139 C140 1.450(12)
C140 C141 1.403(11)
C141 C142 1.447(11)
C142 C143 1.395(11)
C142 C144 1.454(11)
C143 C147 1.454(12)
C144 C145 1.389(11)
C145 C146 1.467(12)
C146 C147 1.374(12)
C146 C148 1.449(12)
C147 C149 1.457(12)
C148 C151 1.389(12)
C149 C150 1.387(12)
C150 C152 1.443(13)
C150 C151 1.468(13)
C151 C153 1.452(12)
C152 C154 1.454(12)
C153 C154 1.477(12)
C154 C155 1.362(13)
C155 C158 1.472(13)
C155 C156 1.476(13)
C156 C157 1.446(13)
C201 C202 1.463(11)
C201 C205 1.465(11)
C201 C219 1.488(11)
C202 C203 1.477(11)
C202 C260 1.509(11)
C203 C244 1.388(11)
C203 C242 1.435(11)
C204 C205 1.395(11)
C204 C206 1.427(11)
C204 C244 1.478(12)
C205 C218 1.441(11)
C206 C216 1.409(12)
C206 C207 1.442(12)
C207 C213 1.370(12)
C207 C208 1.453(12)
C208 C209 1.388(12)
C208 C244 1.442(11)
C209 C240 1.442(13)
C209 C210 1.459(12)
C210 C211 1.388(13)
C210 C236 1.407(13)
C211 C233 1.431(12)
C211 C213 1.467(13)
C212 C234 1.386(13)
C212 C241 1.453(12)
C212 C225 1.456(12)
C213 C214 1.488(13)
C214 C215 1.364(13)
C214 C232 1.435(13)
C215 C216 1.448(12)
C215 C250 1.453(13)
C216 C217 1.425(13)
C217 C218 1.393(12)
C217 C245 1.456(12)
C218 C220 1.462(12)
C219 C224 1.369(12)
C219 C220 1.460(11)
C220 C221 1.388(12)
C221 C222 1.434(13)
C221 C257 1.453(12)
C222 C223 1.415(12)
C222 C258 1.465(12)
C223 C228 1.441(13)
C223 C224 1.444(11)
C224 C226 1.466(12)
C225 C235 1.408(13)
C225 C239 1.450(13)
C226 C260 1.388(11)
C226 C227 1.454(12)
C227 C255 1.396(12)
C227 C228 1.457(12)
C228 C229 1.397(13)
C229 C230 1.445(13)
C229 C231 1.453(13)
C230 C258 1.419(13)
C230 C256 1.451(13)
C231 C239 1.390(13)
C231 C248 1.453(13)
C232 C249 1.368(13)
C232 C233 1.485(13)
C233 C238 1.399(14)
C234 C236 1.469(13)
C234 C240 1.472(12)
C235 C247 1.438(12)
C235 C237 1.439(13)
C236 C237 1.421(13)
C237 C238 1.467(13)
C238 C246 1.455(14)
C239 C255 1.445(12)
C240 C242 1.401(12)
C241 C243 1.396(12)
C241 C255 1.440(12)
C242 C243 1.460(11)
C243 C260 1.439(11)
C245 C257 1.362(13)
C245 C250 1.479(13)
C246 C254 1.398(13)
C246 C247 1.442(14)
C247 C248 1.396(13)
C248 C256 1.430(13)
C249 C254 1.456(13)
C249 C251 1.462(13)
C250 C251 1.371(13)
C251 C252 1.456(14)
C252 C259 1.406(13)
C252 C253 1.444(13)
C253 C256 1.399(13)
C253 C254 1.463(13)
C257 C259 1.457(13)
C258 C259 1.437(13)
